data_7251953
loop_
_publ_author_name
'Roy, Palash'
'Das, Rohan Chandra'
'Biju, Akkattu T.'

_publ_section_title
;
 Temperature-controlled divergent reactions of bicyclo[1.1.0] butanes with
 thiocyanate-based protic ionic liquids
;
_journal_issue 20
_journal_name_full 'Green Chemistry'
_journal_page_first 8593
_journal_page_last 8603
_journal_paper_doi 10.1039/D6GC01320A
_journal_volume 28
_journal_year 2026
_chemical_formula_moiety C22H17NOS
_chemical_formula_sum 'C22 H17 N O S'
_chemical_formula_weight 343.42
_space_group_crystal_system monoclinic
_space_group_IT_number 14
_space_group_name_Hall '-P 2ybc'
_space_group_name_H-M_alt 'P 1 21/c 1'
_atom_sites_solution_hydrogens geom
_atom_sites_solution_primary 'Intrinsic Phasing'
_audit_creation_method
;FinalCif 2024.9-0 by Daniel Kratzert, Freiburg 2025, 
https://dkratzert.de/finalcif.html
;
_audit_update_record
;
2025-10-01 deposited with the CCDC.	2026-05-04 downloaded from the CCDC.
;
_cell_angle_alpha 90
_cell_angle_beta 104.798(2)
_cell_angle_gamma 90
_cell_formula_units_Z 4
_cell_length_a 18.5647(9)
_cell_length_b 7.4927(4)
_cell_length_c 12.3690(6)
_cell_measurement_reflns_used 9893
_cell_measurement_temperature 120(2)
_cell_measurement_theta_max 28.3185
_cell_measurement_theta_min 2.9461
_cell_measurement_wavelength 0.71073
_cell_volume 1663.46(15)
_computing_cell_refinement 'SAINT V8.41 (Bruker AXS LLC)'
_computing_data_collection 'Bruker APEX4'
_computing_data_reduction 'SAINT V8.41 (Bruker AXS LLC)'
_computing_molecular_graphics 'shelXle (C.B. Huebschle, rev 1503)'
_computing_structure_refinement 'SHELXL-2019/2 (Sheldrick, 2019)'
_computing_structure_solution 'SHELXT 2018/2 (Sheldrick, 2018)'
_diffrn_ambient_environment N~2~
_diffrn_ambient_temperature 120(2)
_diffrn_detector CPAD
_diffrn_detector_area_resol_mean 7.391
_diffrn_detector_type 'Bruker PHOTON II'
_diffrn_measured_fraction_theta_full 0.998
_diffrn_measured_fraction_theta_max 0.998
_diffrn_measurement_details
;<Phi   scan: start=   0.0; len= 360.0; end= 360.0 at [Counterclockwise Eulerian 
angles: dx= 50.00 mm theta=   8.822 deg omega=  20.706 deg chi=  54.736 deg] 
measure for 35.0 seconds; frame angle 0.50 degrees, wavelength=0.71076>
<Omega scan: start= 194.7; len= 186.0; end= 380.7 at [Counterclockwise Eulerian 
angles: dx= 50.00 mm theta=   8.822 deg phi=   0.000 deg chi=  54.736 deg] 
measure for 35.0 seconds; frame angle 0.50 degrees, wavelength=0.71076>
<Omega scan: start=  20.7; len=-186.0; end=-165.3 at [Counterclockwise Eulerian 
angles: dx= 50.00 mm theta=   8.822 deg phi= 102.001 deg chi=  54.736 deg] 
measure for 35.0 seconds; frame angle 0.50 degrees, wavelength=0.71076>
;
_diffrn_measurement_device 'KAPPA diffractometer'
_diffrn_measurement_device_type 'Bruker D8 QUEST'
_diffrn_measurement_method '\w and \f scans'
_diffrn_radiation_monochromator 'flat graphite'
_diffrn_radiation_probe x-ray
_diffrn_radiation_type 'Mo K\a'
_diffrn_radiation_wavelength 0.71073
_diffrn_reflns_av_R_equivalents 0.033
_diffrn_reflns_av_unetI/netI 0.0194
_diffrn_reflns_Laue_measured_fraction_full 0.998
_diffrn_reflns_Laue_measured_fraction_max 0.998
_diffrn_reflns_limit_h_max 24
_diffrn_reflns_limit_h_min -23
_diffrn_reflns_limit_k_max 9
_diffrn_reflns_limit_k_min -10
_diffrn_reflns_limit_l_max 16
_diffrn_reflns_limit_l_min -16
_diffrn_reflns_number 33312
_diffrn_reflns_point_group_measured_fraction_full 0.998
_diffrn_reflns_point_group_measured_fraction_max 0.998
_diffrn_reflns_reduction_process narrow-frame
_diffrn_reflns_theta_full 25.242
_diffrn_reflns_theta_max 28.321
_diffrn_reflns_theta_min 2.946
_diffrn_source 'sealed tube'
_diffrn_source_current 40.0
_diffrn_source_target Mo
_diffrn_source_voltage 50
_exptl_absorpt_coefficient_mu 0.204
_exptl_absorpt_correction_T_max 0.7457
_exptl_absorpt_correction_T_min 0.6345
_exptl_absorpt_correction_type multi-scan
_exptl_absorpt_process_details
;Krause, L., Herbst-Irmer, R., Sheldrick, G. M., Stalke, D. (2015).
"Comparison of silver and molybdenum microfocus X-ray sources for single-crystal
 structure determination"
J. Appl. Cryst. 48, 3-10.
doi:10.1107/S1600576714022985
;
_exptl_crystal_colour 'clear light colourless'
_exptl_crystal_density_diffrn 1.371
_exptl_crystal_description needle
_exptl_crystal_F_000 720
_refine_diff_density_max 0.348
_refine_diff_density_min -0.298
_refine_diff_density_rms 0.051
_refine_ls_extinction_method none
_refine_ls_goodness_of_fit_ref 1.129
_refine_ls_hydrogen_treatment constr
_refine_ls_matrix_type full
_refine_ls_number_parameters 226
_refine_ls_number_reflns 4126
_refine_ls_number_restraints 0
_refine_ls_restrained_S_all 1.129
_refine_ls_R_factor_all 0.0472
_refine_ls_R_factor_gt 0.0420
_refine_ls_shift/su_max 0.000
_refine_ls_shift/su_mean 0.000
_refine_ls_structure_factor_coef Fsqd
_refine_ls_weighting_details 'w=1/[\s^2^(Fo^2^)+(0.0375P)^2^+1.2360P] where P=(Fo^2^+2Fc^2^)/3'
_refine_ls_weighting_scheme calc
_refine_ls_wR_factor_gt 0.0991
_refine_ls_wR_factor_ref 0.1016
_reflns_Friedel_coverage 0.000
_reflns_number_gt 3754
_reflns_number_total 4126
_reflns_threshold_expression 'I > 2\s(I)'
_cod_data_source_file d6gc01320a2.cif
_cod_data_source_block PrPaScNS2_a
_cod_depositor_comments
;
The following automatic conversions were performed:

data item '_exptl_absorpt_correction_type' value 'Multi-Scan' was
changed to 'multi-scan' in accordance with the
/home/data/users/saulius/crontab/automatic-downloads/rss-feeds/RSC/lib/dictionaries/cif_core.dic
dictionary named 'cif_core.dic' version 2.4.2 last updated on
2011-04-26.

Automatic conversion script
Id: cif_fix_values 8170 2020-07-09 18:12:32Z antanas 

 Adding full bibliography for 7251952--7251954.cif.
;
_cod_original_sg_symbol_H-M 'P 21/c'
_cod_database_code 7251953
_shelx_shelxl_version_number 2019/3
_shelx_space_group_comment
;
The symmetry employed for this shelxl refinement is uniquely defined
by the following loop, which should always be used as a source of
symmetry information in preference to the above space-group names.
They are only intended as comments.
;
_exptl_bruker_absorpt_correction_t_ratio 0.8509
_bruker_diffrn_measurement_temperature_device 'Oxford Cryostream 1000'
_diffrn_measurement_bruker_total_exposure_time 51240.0
_diffrn_reflns_bruker_av_norm_i 663.765
_diffrn_reflns_bruker_number_gt 27721
_computing_bruker_data_scaling 'SADABS-2016/2 - Bruker AXS area detector scaling and absorption correction'
_geom_details
; All esds (except the esd in the dihedral angle between two l.s. planes)
 are estimated using the full covariance matrix.  The cell esds are taken
 into account individually in the estimation of esds in distances, angles
 and torsion angles; correlations between esds in cell parameters are only
 used when they are defined by crystal symmetry.  An approximate (isotropic)
 treatment of cell esds is used for estimating esds involving l.s. planes.
;

loop_
_space_group_symop_operation_xyz
'x, y, z'
'-x, y+1/2, -z+1/2'
'-x, -y, -z'
'x, -y-1/2, z-1/2'

loop_
_atom_site_label
_atom_site_type_symbol
_atom_site_fract_x
_atom_site_fract_y
_atom_site_fract_z
_atom_site_U_iso_or_equiv
_atom_site_adp_type
_atom_site_occupancy
_atom_site_site_symmetry_order
_atom_site_calc_flag
_atom_site_refinement_flags_posn
_atom_site_refinement_flags_adp
_atom_site_refinement_flags_occupancy
_atom_site_disorder_assembly
_atom_site_disorder_group
S1 S 0.12003(2) 0.83167(5) 0.65915(3) 0.01976(10) Uani 1 1 d . . . . .
O1 O 0.29341(6) 0.76141(17) 0.43237(10) 0.0257(3) Uani 1 1 d . . . . .
N1 N 0.20741(8) 1.09045(19) 0.58237(12) 0.0270(3) Uani 1 1 d . . . . .
C1 C 0.52390(8) 0.71555(19) 0.56525(12) 0.0162(3) Uani 1 1 d . . . . .
C2 C 0.55073(8) 0.61150(19) 0.66363(12) 0.0167(3) Uani 1 1 d . . . . .
C3 C 0.62850(9) 0.6034(2) 0.71225(13) 0.0204(3) Uani 1 1 d . . . . .
H3 H 0.647145 0.534798 0.778067 0.024 Uiso 1 1 calc R U . . .
C4 C 0.67704(9) 0.6936(2) 0.66516(14) 0.0229(3) Uani 1 1 d . . . . .
H4 H 0.729056 0.686995 0.698688 0.027 Uiso 1 1 calc R U . . .
C5 C 0.65059(9) 0.7962(2) 0.56735(14) 0.0226(3) Uani 1 1 d . . . . .
H5 H 0.684786 0.858341 0.535534 0.027 Uiso 1 1 calc R U . . .
C6 C 0.57592(9) 0.8062(2) 0.51838(13) 0.0193(3) Uani 1 1 d . . . . .
H6 H 0.558584 0.874644 0.452177 0.023 Uiso 1 1 calc R U . . .
C7 C 0.44637(8) 0.72642(19) 0.51765(12) 0.0168(3) Uani 1 1 d . . . . .
H7 H 0.428154 0.794727 0.451610 0.020 Uiso 1 1 calc R U . . .
C8 C 0.39658(8) 0.63972(19) 0.56524(12) 0.0164(3) Uani 1 1 d . . . . .
C9 C 0.42374(8) 0.5333(2) 0.66215(12) 0.0182(3) Uani 1 1 d . . . . .
H9 H 0.389652 0.471305 0.694256 0.022 Uiso 1 1 calc R U . . .
C10 C 0.49857(8) 0.5196(2) 0.70953(12) 0.0182(3) Uani 1 1 d . . . . .
H10 H 0.515932 0.447457 0.774115 0.022 Uiso 1 1 calc R U . . .
C11 C 0.31526(8) 0.66107(19) 0.51148(12) 0.0173(3) Uani 1 1 d . . . . .
C12 C 0.26023(8) 0.5604(2) 0.55991(12) 0.0162(3) Uani 1 1 d . . . . .
H12 H 0.268478 0.428623 0.558715 0.019 Uiso 1 1 calc R U . . .
C13 C 0.17782(8) 0.6086(2) 0.50955(12) 0.0178(3) Uani 1 1 d . . . . .
H13A H 0.148207 0.510905 0.465644 0.021 Uiso 1 1 calc R U . . .
H13B H 0.170467 0.721765 0.466850 0.021 Uiso 1 1 calc R U . . .
C14 C 0.16777(8) 0.62640(19) 0.62978(12) 0.0151(3) Uani 1 1 d . . . . .
C15 C 0.25359(8) 0.6242(2) 0.67691(12) 0.0166(3) Uani 1 1 d . . . . .
H15A H 0.271487 0.535955 0.737366 0.020 Uiso 1 1 calc R U . . .
H15B H 0.275567 0.743357 0.698788 0.020 Uiso 1 1 calc R U . . .
C16 C 0.12546(8) 0.48014(19) 0.67145(12) 0.0155(3) Uani 1 1 d . . . . .
C17 C 0.14114(8) 0.4440(2) 0.78591(12) 0.0183(3) Uani 1 1 d . . . . .
H17 H 0.179097 0.509016 0.836716 0.022 Uiso 1 1 calc R U . . .
C18 C 0.10140(9) 0.3133(2) 0.82570(13) 0.0224(3) Uani 1 1 d . . . . .
H18 H 0.112504 0.289177 0.903613 0.027 Uiso 1 1 calc R U . . .
C19 C 0.04565(9) 0.2179(2) 0.75250(14) 0.0224(3) Uani 1 1 d . . . . .
H19 H 0.019073 0.127689 0.780069 0.027 Uiso 1 1 calc R U . . .
C20 C 0.02885(8) 0.2546(2) 0.63898(14) 0.0210(3) Uani 1 1 d . . . . .
H20 H -0.009645 0.190415 0.588655 0.025 Uiso 1 1 calc R U . . .
C21 C 0.06838(8) 0.3857(2) 0.59874(13) 0.0179(3) Uani 1 1 d . . . . .
H21 H 0.056374 0.411029 0.520932 0.021 Uiso 1 1 calc R U . . .
C22 C 0.17192(9) 0.9861(2) 0.61366(13) 0.0202(3) Uani 1 1 d . . . . .

loop_
_atom_site_aniso_label
_atom_site_aniso_U_11
_atom_site_aniso_U_22
_atom_site_aniso_U_33
_atom_site_aniso_U_23
_atom_site_aniso_U_13
_atom_site_aniso_U_12
S1 0.02086(19) 0.01350(18) 0.0273(2) 0.00093(14) 0.01057(15) 0.00188(13)
O1 0.0230(6) 0.0300(6) 0.0252(6) 0.0117(5) 0.0079(5) 0.0025(5)
N1 0.0277(7) 0.0215(7) 0.0315(7) 0.0031(6) 0.0071(6) -0.0015(6)
C1 0.0215(7) 0.0108(6) 0.0181(6) -0.0024(5) 0.0081(5) -0.0003(5)
C2 0.0209(7) 0.0114(6) 0.0183(7) -0.0026(5) 0.0062(5) 0.0010(5)
C3 0.0215(7) 0.0168(7) 0.0223(7) -0.0013(6) 0.0045(6) 0.0014(6)
C4 0.0204(7) 0.0202(7) 0.0276(8) -0.0048(6) 0.0054(6) -0.0016(6)
C5 0.0238(8) 0.0179(7) 0.0294(8) -0.0038(6) 0.0129(6) -0.0051(6)
C6 0.0250(8) 0.0136(7) 0.0217(7) -0.0007(5) 0.0101(6) -0.0010(6)
C7 0.0224(7) 0.0118(6) 0.0173(6) 0.0001(5) 0.0070(5) 0.0018(5)
C8 0.0196(7) 0.0128(6) 0.0182(6) -0.0013(5) 0.0073(5) 0.0011(5)
C9 0.0219(7) 0.0143(7) 0.0202(7) 0.0013(5) 0.0089(6) -0.0004(5)
C10 0.0234(7) 0.0143(7) 0.0174(6) 0.0014(5) 0.0061(6) 0.0015(6)
C11 0.0201(7) 0.0144(7) 0.0189(7) -0.0006(5) 0.0075(5) 0.0009(5)
C12 0.0187(7) 0.0137(6) 0.0175(6) 0.0003(5) 0.0068(5) 0.0004(5)
C13 0.0182(7) 0.0201(7) 0.0156(6) 0.0003(5) 0.0052(5) -0.0006(6)
C14 0.0172(7) 0.0120(6) 0.0167(6) -0.0002(5) 0.0055(5) 0.0015(5)
C15 0.0168(7) 0.0180(7) 0.0153(6) 0.0006(5) 0.0048(5) 0.0015(5)
C16 0.0156(6) 0.0114(6) 0.0204(7) -0.0003(5) 0.0063(5) 0.0027(5)
C17 0.0205(7) 0.0155(7) 0.0196(7) -0.0005(5) 0.0063(6) -0.0002(5)
C18 0.0268(8) 0.0191(7) 0.0229(7) 0.0044(6) 0.0092(6) 0.0016(6)
C19 0.0226(8) 0.0157(7) 0.0316(8) 0.0031(6) 0.0118(6) -0.0008(6)
C20 0.0174(7) 0.0169(7) 0.0287(8) -0.0045(6) 0.0055(6) -0.0004(6)
C21 0.0171(7) 0.0164(7) 0.0206(7) -0.0003(5) 0.0056(5) 0.0030(5)
C22 0.0211(7) 0.0151(7) 0.0232(7) 0.0008(6) 0.0036(6) 0.0031(6)

loop_
_atom_type_symbol
_atom_type_description
_atom_type_scat_dispersion_real
_atom_type_scat_dispersion_imag
_atom_type_scat_source
C C 0.0033 0.0016 'International Tables Vol C Tables 4.2.6.8 and 6.1.1.4'
H H 0.0000 0.0000 'International Tables Vol C Tables 4.2.6.8 and 6.1.1.4'
N N 0.0061 0.0033 'International Tables Vol C Tables 4.2.6.8 and 6.1.1.4'
O O 0.0106 0.0060 'International Tables Vol C Tables 4.2.6.8 and 6.1.1.4'
S S 0.1246 0.1234 'International Tables Vol C Tables 4.2.6.8 and 6.1.1.4'

loop_
_geom_angle_atom_site_label_1
_geom_angle_atom_site_label_2
_geom_angle_atom_site_label_3
_geom_angle
_geom_angle_site_symmetry_1
_geom_angle_site_symmetry_3
_geom_angle_publ_flag
C22 S1 C14 99.25(7) . . ?
C7 C1 C6 121.98(13) . . ?
C7 C1 C2 119.01(13) . . ?
C6 C1 C2 119.01(14) . . ?
C3 C2 C10 122.32(14) . . ?
C3 C2 C1 118.86(14) . . ?
C10 C2 C1 118.82(13) . . ?
C4 C3 C2 120.54(15) . . ?
C3 C4 C5 120.71(15) . . ?
C6 C5 C4 120.10(14) . . ?
C5 C6 C1 120.78(14) . . ?
C8 C7 C1 121.21(13) . . ?
C7 C8 C9 119.51(14) . . ?
C7 C8 C11 118.08(13) . . ?
C9 C8 C11 122.41(13) . . ?
C10 C9 C8 120.46(14) . . ?
C9 C10 C2 120.96(13) . . ?
O1 C11 C8 120.97(13) . . ?
O1 C11 C12 120.41(13) . . ?
C8 C11 C12 118.59(12) . . ?
C11 C12 C13 115.15(12) . . ?
C11 C12 C15 115.90(12) . . ?
C13 C12 C15 89.87(10) . . ?
C12 C13 C14 89.01(10) . . ?
C16 C14 C15 115.93(12) . . ?
C16 C14 C13 117.65(12) . . ?
C15 C14 C13 89.77(10) . . ?
C16 C14 S1 102.59(9) . . ?
C15 C14 S1 115.54(10) . . ?
C13 C14 S1 116.06(10) . . ?
C14 C15 C12 88.37(10) . . ?
C21 C16 C17 118.84(13) . . ?
C21 C16 C14 121.52(13) . . ?
C17 C16 C14 119.57(13) . . ?
C18 C17 C16 120.23(14) . . ?
C19 C18 C17 120.48(15) . . ?
C20 C19 C18 119.75(14) . . ?
C19 C20 C21 119.98(14) . . ?
C20 C21 C16 120.70(14) . . ?
N1 C22 S1 179.61(16) . . ?

loop_
_geom_bond_atom_site_label_1
_geom_bond_atom_site_label_2
_geom_bond_distance
_geom_bond_site_symmetry_2
_geom_bond_publ_flag
S1 C22 1.6911(16) . ?
S1 C14 1.8568(14) . ?
O1 C11 1.2184(18) . ?
N1 C22 1.151(2) . ?
C1 C7 1.411(2) . ?
C1 C6 1.420(2) . ?
C1 C2 1.424(2) . ?
C2 C3 1.416(2) . ?
C2 C10 1.420(2) . ?
C3 C4 1.370(2) . ?
C4 C5 1.411(2) . ?
C5 C6 1.366(2) . ?
C7 C8 1.379(2) . ?
C8 C9 1.420(2) . ?
C8 C11 1.495(2) . ?
C9 C10 1.367(2) . ?
C11 C12 1.511(2) . ?
C12 C13 1.540(2) . ?
C12 C15 1.5586(19) . ?
C13 C14 1.5510(19) . ?
C14 C16 1.513(2) . ?
C14 C15 1.550(2) . ?
C16 C21 1.395(2) . ?
C16 C17 1.397(2) . ?
C17 C18 1.389(2) . ?
C18 C19 1.387(2) . ?
C19 C20 1.386(2) . ?
C20 C21 1.392(2) . ?
